data_4029536
loop_
_publ_author_name
'Yu, Shaofang'
'Lindeman, Sergey'
'Tran, Chieu D.'

_publ_section_title
;
 Chiral ionic liquids: synthesis, properties, and enantiomeric
 recognition.
;
_journal_issue 7
_journal_name_full 'The Journal of organic chemistry'
_journal_page_first 2576
_journal_page_last 2591
_journal_paper_doi 10.1021/jo702368t
_journal_volume 73
_journal_year 2008
_chemical_absolute_configuration rmad
_chemical_formula_sum 'C26 H31 B N2 O6'
_chemical_formula_weight 478.34
_chemical_name_systematic
; 
 ? 
;
_space_group_IT_number 4
_symmetry_cell_setting monoclinic
_symmetry_space_group_name_Hall 'P 2yb'
_symmetry_space_group_name_H-M 'P 1 21 1'
_atom_sites_solution_hydrogens difmap
_atom_sites_solution_primary direct
_atom_sites_solution_secondary difmap
_audit_creation_method SHELXL-97
_cell_angle_alpha 90.00
_cell_angle_beta 104.314(3)
_cell_angle_gamma 90.00
_cell_formula_units_Z 2
_cell_length_a 9.3360(7)
_cell_length_b 10.8109(8)
_cell_length_c 13.0020(9)
_cell_measurement_reflns_used 8581
_cell_measurement_temperature 100(2)
_cell_measurement_theta_max 60
_cell_measurement_theta_min 4
_cell_volume 1271.56(16)
_computing_cell_refinement 'SAINT v7.23A (Bruker, 2005)'
_computing_data_collection 'APEX2 v2.0-2 (Bruker, 2005)'
_computing_data_reduction 'SADABS-2004/1 (Bruker, 2005)'
_computing_molecular_graphics 'XP v5.1 (Bruker, 1998)'
_computing_publication_material 'XCIF v6.12 (Bruker, 2001)'
_computing_structure_refinement 'SHELXL-97 v.97-2 (Sheldrick, 1993-1997)'
_computing_structure_solution 'XS/SHELXTL v6.12 (Bruker, 2001)'
_diffrn_ambient_temperature 100(2)
_diffrn_measured_fraction_theta_full 0.980
_diffrn_measured_fraction_theta_max 0.980
_diffrn_measurement_device_type 'Bruker APEX2 CCD detector'
_diffrn_measurement_method '\w scans'
_diffrn_radiation_monochromator graphite
_diffrn_radiation_source 'fine-focus sealed tube'
_diffrn_radiation_type CuK\a
_diffrn_radiation_wavelength 1.54178
_diffrn_reflns_av_R_equivalents 0.0208
_diffrn_reflns_av_sigmaI/netI 0.0188
_diffrn_reflns_limit_h_max 10
_diffrn_reflns_limit_h_min -10
_diffrn_reflns_limit_k_max 11
_diffrn_reflns_limit_k_min -12
_diffrn_reflns_limit_l_max 14
_diffrn_reflns_limit_l_min 0
_diffrn_reflns_number 10018
_diffrn_reflns_theta_full 66.72
_diffrn_reflns_theta_max 60.72
_diffrn_reflns_theta_min 4.89
_exptl_absorpt_coefficient_mu 0.719
_exptl_absorpt_correction_T_max 0.9447
_exptl_absorpt_correction_T_min 0.6331
_exptl_absorpt_correction_type multi-scan
_exptl_crystal_colour colorless
_exptl_crystal_density_diffrn 1.249
_exptl_crystal_density_method 'not measured'
_exptl_crystal_description plate
_exptl_crystal_F_000 508
_exptl_crystal_size_max 0.70
_exptl_crystal_size_mid 0.45
_exptl_crystal_size_min 0.08
_refine_diff_density_max 0.114
_refine_diff_density_min -0.134
_refine_diff_density_rms 0.026
_refine_ls_abs_structure_details 'Flack H D (1983), Acta Cryst. A39, 876-881'
_refine_ls_abs_structure_Flack 0.15(10)
_refine_ls_extinction_method none
_refine_ls_goodness_of_fit_ref 0.973
_refine_ls_hydrogen_treatment refall
_refine_ls_matrix_type full
_refine_ls_number_parameters 440
_refine_ls_number_reflns 3470
_refine_ls_number_restraints 1
_refine_ls_restrained_S_all 0.973
_refine_ls_R_factor_all 0.0220
_refine_ls_R_factor_gt 0.0215
_refine_ls_shift/su_max 0.003
_refine_ls_shift/su_mean 0.000
_refine_ls_structure_factor_coef Fsqd
_refine_ls_weighting_details 'calc w=1/[\s^2^(Fo^2^)+(0.0415P)^2^+0.1361P] where P=(Fo^2^+2Fc^2^)/3'
_refine_ls_weighting_scheme calc
_refine_ls_wR_factor_gt 0.0560
_refine_ls_wR_factor_ref 0.0564
_reflns_number_gt 3417
_reflns_number_total 3470
_reflns_threshold_expression >2sigma(I)
_cod_data_source_file jo702368t-file004.cif
_cod_data_source_block trand
_cod_original_sg_symbol_H-M 'P 21'
_cod_database_code 4029536

loop_
_symmetry_equiv_pos_as_xyz
'x, y, z'
'-x, y+1/2, -z'

loop_
_atom_site_label
_atom_site_type_symbol
_atom_site_fract_x
_atom_site_fract_y
_atom_site_fract_z
_atom_site_U_iso_or_equiv
_atom_site_adp_type
_atom_site_occupancy
_atom_site_symmetry_multiplicity
_atom_site_calc_flag
O1 O -0.04450(10) 0.06717(9) 0.31983(7) 0.0247(2) Uani 1 1 d
O2 O -0.23107(10) -0.01720(10) 0.19696(8) 0.0319(3) Uani 1 1 d
O3 O 0.15011(10) -0.05764(9) 0.29854(7) 0.0240(2) Uani 1 1 d
O4 O 0.19591(10) 0.16422(9) 0.33366(7) 0.0248(2) Uani 1 1 d
O5 O 0.34937(10) 0.30470(10) 0.42984(8) 0.0308(2) Uani 1 1 d
O6 O 0.17078(10) 0.03197(9) 0.47026(7) 0.0230(2) Uani 1 1 d
B1 B 0.12019(17) 0.04761(16) 0.35689(12) 0.0228(3) Uani 1 1 d
C1 C -0.10069(15) -0.01071(14) 0.24181(11) 0.0245(3) Uani 1 1 d
C2 C 0.02274(15) -0.08874(15) 0.21787(11) 0.0230(3) Uani 1 1 d
C3 C 0.04434(16) -0.06168(15) 0.10717(11) 0.0259(3) Uani 1 1 d
C4 C 0.17239(15) -0.13511(14) 0.08669(10) 0.0241(3) Uani 1 1 d
C5 C 0.15161(16) -0.25469(15) 0.04609(11) 0.0288(3) Uani 1 1 d
C6 C 0.27007(17) -0.32390(17) 0.03071(12) 0.0328(4) Uani 1 1 d
C7 C 0.41125(17) -0.27463(17) 0.05671(11) 0.0336(4) Uani 1 1 d
C8 C 0.43382(16) -0.15529(17) 0.09743(11) 0.0312(4) Uani 1 1 d
C9 C 0.31452(15) -0.08604(15) 0.11176(11) 0.0264(3) Uani 1 1 d
C10 C 0.27164(14) 0.21361(14) 0.42320(11) 0.0235(3) Uani 1 1 d
C11 C 0.24403(15) 0.14004(13) 0.51595(11) 0.0229(3) Uani 1 1 d
C12 C 0.15025(16) 0.21441(15) 0.57664(11) 0.0263(3) Uani 1 1 d
C13 C 0.11315(14) 0.13689(14) 0.66223(11) 0.0246(3) Uani 1 1 d
C14 C 0.20037(16) 0.14024(15) 0.76627(11) 0.0280(3) Uani 1 1 d
C15 C 0.16956(16) 0.06332(16) 0.84394(12) 0.0310(4) Uani 1 1 d
C16 C 0.05084(17) -0.01728(16) 0.81895(13) 0.0328(4) Uani 1 1 d
C17 C -0.03737(17) -0.02144(16) 0.71613(12) 0.0315(4) Uani 1 1 d
C18 C -0.00581(15) 0.05478(15) 0.63831(11) 0.0269(3) Uani 1 1 d
H2 H -0.0037(17) -0.1769(17) 0.2217(12) 0.027(4) Uiso 1 1 d
H3A H -0.047(2) -0.0843(17) 0.0533(14) 0.036(4) Uiso 1 1 d
H3B H 0.0642(18) 0.0301(19) 0.1041(13) 0.033(4) Uiso 1 1 d
H5 H 0.055(2) -0.2915(18) 0.0301(13) 0.037(4) Uiso 1 1 d
H6 H 0.257(2) -0.409(2) 0.0040(15) 0.045(5) Uiso 1 1 d
H7 H 0.4952(18) -0.3280(17) 0.0443(12) 0.035(4) Uiso 1 1 d
H8 H 0.533(2) -0.1191(17) 0.1147(13) 0.034(4) Uiso 1 1 d
H9 H 0.3332(16) -0.0055(16) 0.1464(12) 0.022(4) Uiso 1 1 d
H11 H 0.3362(18) 0.1168(15) 0.5641(12) 0.025(4) Uiso 1 1 d
H12A H 0.0569(16) 0.2401(14) 0.5240(12) 0.023(4) Uiso 1 1 d
H12B H 0.2076(17) 0.2854(17) 0.6067(12) 0.027(4) Uiso 1 1 d
H14 H 0.2800(19) 0.1980(17) 0.7830(12) 0.026(4) Uiso 1 1 d
H15 H 0.2274(19) 0.0689(17) 0.9157(14) 0.039(5) Uiso 1 1 d
H16 H 0.028(2) -0.073(2) 0.8740(16) 0.055(6) Uiso 1 1 d
H17 H -0.121(2) -0.0807(19) 0.6984(14) 0.041(5) Uiso 1 1 d
H18 H -0.0627(18) 0.0524(16) 0.5666(13) 0.030(4) Uiso 1 1 d
N1 N 0.31836(12) 0.72569(11) 0.60204(9) 0.0244(3) Uani 1 1 d
N2 N 0.34653(12) 0.68045(11) 0.44583(9) 0.0248(3) Uani 1 1 d
C19 C 0.31170(15) 0.77034(15) 0.50552(12) 0.0251(3) Uani 1 1 d
C20 C 0.37793(15) 0.57526(14) 0.50696(11) 0.0255(3) Uani 1 1 d
C21 C 0.36002(15) 0.60338(13) 0.60408(12) 0.0249(3) Uani 1 1 d
C22 C 0.29466(16) 0.79854(15) 0.69251(12) 0.0285(3) Uani 1 1 d
C23 C 0.43926(18) 0.85050(15) 0.76148(13) 0.0321(4) Uani 1 1 d
C24 C 0.55077(17) 0.75266(15) 0.81390(12) 0.0304(3) Uani 1 1 d
C25 C 0.68593(19) 0.80951(19) 0.88898(14) 0.0381(4) Uani 1 1 d
C26 C 0.35058(19) 0.69297(18) 0.33432(12) 0.0334(4) Uani 1 1 d
H19 H 0.2805(17) 0.8487(17) 0.4840(12) 0.026(4) Uiso 1 1 d
H20 H 0.4007(17) 0.5028(18) 0.4797(12) 0.026(4) Uiso 1 1 d
H21 H 0.3687(16) 0.5581(17) 0.6642(13) 0.023(4) Uiso 1 1 d
H22A H 0.2456(17) 0.7427(15) 0.7347(12) 0.027(4) Uiso 1 1 d
H22B H 0.2240(18) 0.8631(16) 0.6623(12) 0.027(4) Uiso 1 1 d
H23A H 0.4117(18) 0.9020(17) 0.8160(13) 0.033(4) Uiso 1 1 d
H23B H 0.4897(18) 0.9054(18) 0.7170(13) 0.034(4) Uiso 1 1 d
H24A H 0.5822(16) 0.7039(15) 0.7591(12) 0.021(4) Uiso 1 1 d
H24B H 0.501(2) 0.6919(19) 0.8521(14) 0.043(5) Uiso 1 1 d
H25A H 0.656(2) 0.8493(19) 0.9477(15) 0.046(5) Uiso 1 1 d
H25B H 0.733(2) 0.8675(19) 0.8533(15) 0.043(5) Uiso 1 1 d
H25C H 0.766(2) 0.741(2) 0.9236(16) 0.062(6) Uiso 1 1 d
H26A H 0.449(3) 0.688(2) 0.3264(16) 0.068(7) Uiso 1 1 d
H26B H 0.285(3) 0.631(3) 0.294(2) 0.084(8) Uiso 1 1 d
H26C H 0.315(2) 0.769(2) 0.3079(16) 0.061(6) Uiso 1 1 d

loop_
_atom_site_aniso_label
_atom_site_aniso_U_11
_atom_site_aniso_U_22
_atom_site_aniso_U_33
_atom_site_aniso_U_23
_atom_site_aniso_U_13
_atom_site_aniso_U_12
O1 0.0233(5) 0.0234(6) 0.0278(5) -0.0034(4) 0.0068(4) 0.0014(4)
O2 0.0218(5) 0.0381(7) 0.0351(6) -0.0049(5) 0.0058(4) -0.0029(5)
O3 0.0228(5) 0.0260(6) 0.0216(5) -0.0038(4) 0.0025(4) 0.0038(4)
O4 0.0258(5) 0.0238(6) 0.0249(5) 0.0013(4) 0.0067(4) -0.0008(4)
O5 0.0272(5) 0.0219(6) 0.0448(6) -0.0035(5) 0.0113(5) -0.0025(5)
O6 0.0294(5) 0.0181(5) 0.0221(5) -0.0017(4) 0.0077(4) -0.0004(4)
B1 0.0226(7) 0.0220(9) 0.0243(8) -0.0003(7) 0.0070(6) 0.0000(7)
C1 0.0246(7) 0.0243(8) 0.0254(7) 0.0026(6) 0.0075(6) -0.0028(6)
C2 0.0223(7) 0.0202(8) 0.0258(7) -0.0014(6) 0.0048(5) -0.0025(6)
C3 0.0248(7) 0.0273(10) 0.0244(7) -0.0003(6) 0.0038(6) 0.0024(6)
C4 0.0265(7) 0.0281(8) 0.0172(6) 0.0014(6) 0.0045(5) 0.0010(6)
C5 0.0254(8) 0.0329(10) 0.0267(7) -0.0030(7) 0.0039(6) -0.0034(6)
C6 0.0363(8) 0.0323(10) 0.0289(8) -0.0058(7) 0.0065(6) 0.0032(7)
C7 0.0302(8) 0.0461(10) 0.0250(7) 0.0001(7) 0.0078(6) 0.0092(8)
C8 0.0233(8) 0.0448(10) 0.0259(7) 0.0005(7) 0.0068(6) -0.0045(7)
C9 0.0302(8) 0.0264(9) 0.0226(7) 0.0002(6) 0.0065(6) -0.0049(7)
C10 0.0178(6) 0.0211(8) 0.0324(7) -0.0011(6) 0.0075(6) 0.0019(6)
C11 0.0212(7) 0.0209(8) 0.0249(7) -0.0025(6) 0.0021(6) 0.0012(6)
C12 0.0276(7) 0.0228(8) 0.0287(7) -0.0037(6) 0.0075(6) 0.0016(7)
C13 0.0245(7) 0.0246(8) 0.0257(7) -0.0037(6) 0.0083(6) 0.0072(6)
C14 0.0251(7) 0.0294(9) 0.0292(8) -0.0071(6) 0.0058(6) 0.0020(7)
C15 0.0310(8) 0.0388(10) 0.0221(7) -0.0018(7) 0.0045(6) 0.0079(7)
C16 0.0348(8) 0.0369(10) 0.0304(8) 0.0010(7) 0.0149(7) 0.0058(7)
C17 0.0268(7) 0.0352(10) 0.0352(8) -0.0044(7) 0.0126(6) -0.0025(7)
C18 0.0206(7) 0.0350(9) 0.0244(7) -0.0053(6) 0.0044(6) 0.0043(6)
N1 0.0208(6) 0.0214(7) 0.0307(6) 0.0000(5) 0.0058(5) 0.0005(5)
N2 0.0206(6) 0.0236(7) 0.0287(6) 0.0012(5) 0.0031(5) 0.0012(5)
C19 0.0197(7) 0.0200(8) 0.0341(8) 0.0034(6) 0.0037(6) 0.0010(6)
C20 0.0229(7) 0.0193(8) 0.0330(8) -0.0007(7) 0.0042(6) 0.0011(6)
C21 0.0230(7) 0.0192(8) 0.0317(8) 0.0023(7) 0.0051(6) -0.0004(6)
C22 0.0256(7) 0.0256(8) 0.0355(8) -0.0026(7) 0.0099(7) 0.0055(7)
C23 0.0338(8) 0.0272(9) 0.0374(9) -0.0055(7) 0.0125(7) 0.0018(7)
C24 0.0311(8) 0.0313(9) 0.0311(8) -0.0022(7) 0.0120(6) -0.0011(7)
C25 0.0336(8) 0.0469(11) 0.0343(9) -0.0049(8) 0.0090(7) -0.0042(8)
C26 0.0338(9) 0.0377(11) 0.0288(8) 0.0050(7) 0.0080(7) 0.0060(8)

loop_
_atom_type_symbol
_atom_type_description
_atom_type_scat_dispersion_real
_atom_type_scat_dispersion_imag
_atom_type_scat_source
C C 0.0181 0.0091 'International Tables Vol C Tables 4.2.6.8 and 6.1.1.4'
H H 0.0000 0.0000 'International Tables Vol C Tables 4.2.6.8 and 6.1.1.4'
B B 0.0090 0.0039 'International Tables Vol C Tables 4.2.6.8 and 6.1.1.4'
N N 0.0311 0.0180 'International Tables Vol C Tables 4.2.6.8 and 6.1.1.4'
O O 0.0492 0.0322 'International Tables Vol C Tables 4.2.6.8 and 6.1.1.4'

loop_
_geom_angle_atom_site_label_1
_geom_angle_atom_site_label_2
_geom_angle_atom_site_label_3
_geom_angle
C1 O1 B1 109.60(11)
C2 O3 B1 110.02(10)
C10 O4 B1 109.69(10)
C11 O6 B1 109.63(11)
O3 B1 O6 112.99(12)
O3 B1 O1 105.01(11)
O6 B1 O1 113.16(11)
O3 B1 O4 113.23(11)
O6 B1 O4 104.52(11)
O1 B1 O4 108.02(12)
O2 C1 O1 124.41(13)
O2 C1 C2 126.14(14)
O1 C1 C2 109.46(11)
O3 C2 C1 104.85(11)
O3 C2 C3 111.65(11)
C1 C2 C3 111.66(12)
O3 C2 H2 111.4(9)
C1 C2 H2 108.2(9)
C3 C2 H2 108.9(9)
C4 C3 C2 111.04(12)
C4 C3 H3A 109.1(11)
C2 C3 H3A 109.0(10)
C4 C3 H3B 110.3(9)
C2 C3 H3B 107.0(9)
H3A C3 H3B 110.3(14)
C9 C4 C5 118.59(14)
C9 C4 C3 120.55(14)
C5 C4 C3 120.81(14)
C6 C5 C4 120.88(15)
C6 C5 H5 119.1(11)
C4 C5 H5 120.0(11)
C7 C6 C5 120.09(16)
C7 C6 H6 118.7(11)
C5 C6 H6 121.2(11)
C6 C7 C8 119.71(14)
C6 C7 H7 117.9(10)
C8 C7 H7 122.4(10)
C7 C8 C9 119.93(14)
C7 C8 H8 120.4(10)
C9 C8 H8 119.7(10)
C4 C9 C8 120.80(15)
C4 C9 H9 119.9(8)
C8 C9 H9 119.0(9)
O5 C10 O4 124.96(13)
O5 C10 C11 125.74(13)
O4 C10 C11 109.28(12)
O6 C11 C10 105.03(11)
O6 C11 C12 111.74(11)
C10 C11 C12 111.26(12)
O6 C11 H11 108.6(10)
C10 C11 H11 110.6(9)
C12 C11 H11 109.4(9)
C13 C12 C11 110.66(12)
C13 C12 H12A 109.9(8)
C11 C12 H12A 107.6(8)
C13 C12 H12B 110.6(9)
C11 C12 H12B 107.1(10)
H12A C12 H12B 111.0(13)
C18 C13 C14 118.28(13)
C18 C13 C12 120.46(13)
C14 C13 C12 121.19(13)
C15 C14 C13 120.78(14)
C15 C14 H14 121.0(9)
C13 C14 H14 118.2(9)
C16 C15 C14 120.20(14)
C16 C15 H15 119.6(11)
C14 C15 H15 120.1(11)
C15 C16 C17 119.81(15)
C15 C16 H16 120.9(11)
C17 C16 H16 119.3(11)
C16 C17 C18 119.98(15)
C16 C17 H17 119.4(10)
C18 C17 H17 120.6(10)
C17 C18 C13 120.96(14)
C17 C18 H18 121.9(10)
C13 C18 H18 117.1(10)
C19 N1 C21 108.26(13)
C19 N1 C22 125.17(13)
C21 N1 C22 126.45(13)
C19 N2 C20 108.29(12)
C19 N2 C26 125.32(13)
C20 N2 C26 126.40(13)
N1 C19 N2 108.85(13)
N1 C19 H19 124.1(10)
N2 C19 H19 126.9(10)
C21 C20 N2 107.23(13)
C21 C20 H20 131.0(10)
N2 C20 H20 121.7(10)
C20 C21 N1 107.36(13)
C20 C21 H21 132.7(10)
N1 C21 H21 119.9(10)
N1 C22 C23 112.22(11)
N1 C22 H22A 107.1(9)
C23 C22 H22A 111.0(9)
N1 C22 H22B 106.3(9)
C23 C22 H22B 112.6(10)
H22A C22 H22B 107.3(13)
C24 C23 C22 114.44(14)
C24 C23 H23A 110.0(10)
C22 C23 H23A 106.2(9)
C24 C23 H23B 107.3(10)
C22 C23 H23B 110.2(9)
H23A C23 H23B 108.6(14)
C25 C24 C23 111.94(14)
C25 C24 H24A 109.3(9)
C23 C24 H24A 109.9(9)
C25 C24 H24B 111.0(10)
C23 C24 H24B 109.2(11)
H24A C24 H24B 105.3(14)
C24 C25 H25A 109.2(12)
C24 C25 H25B 111.3(11)
H25A C25 H25B 110.3(17)
C24 C25 H25C 112.0(12)
H25A C25 H25C 106.2(15)
H25B C25 H25C 107.6(16)
N2 C26 H26A 111.3(13)
N2 C26 H26B 107.7(15)
H26A C26 H26B 114(2)
N2 C26 H26C 110.9(13)
H26A C26 H26C 106(2)
H26B C26 H26C 107(2)

loop_
_geom_bond_atom_site_label_1
_geom_bond_atom_site_label_2
_geom_bond_distance
O1 C1 1.3229(18)
O1 B1 1.5082(18)
O2 C1 1.2148(17)
O3 C2 1.4179(17)
O3 B1 1.4328(19)
O4 C10 1.3166(17)
O4 B1 1.5118(19)
O5 C10 1.2137(18)
O6 C11 1.4089(17)
O6 B1 1.4423(18)
C1 C2 1.521(2)
C2 C3 1.530(2)
C2 H2 0.989(18)
C3 C4 1.513(2)
C3 H3A 0.993(18)
C3 H3B 1.01(2)
C4 C9 1.391(2)
C4 C5 1.392(2)
C5 C6 1.390(2)
C5 H5 0.964(18)
C6 C7 1.384(2)
C6 H6 0.98(2)
C7 C8 1.391(3)
C7 H7 1.018(18)
C8 C9 1.392(2)
C8 H8 0.976(18)
C9 H9 0.976(17)
C10 C11 1.519(2)
C11 C12 1.542(2)
C11 H11 0.964(16)
C12 C13 1.500(2)
C12 H12A 1.005(15)
C12 H12B 0.961(18)
C13 C18 1.396(2)
C13 C14 1.396(2)
C14 C15 1.392(2)
C14 H14 0.953(18)
C15 C16 1.384(2)
C15 H15 0.958(18)
C16 C17 1.387(2)
C16 H16 1.00(2)
C17 C18 1.392(2)
C17 H17 0.99(2)
C18 H18 0.952(17)
N1 C19 1.3317(19)
N1 C21 1.377(2)
N1 C22 1.4769(18)
N2 C19 1.333(2)
N2 C20 1.3769(19)
N2 C26 1.4659(19)
C19 H19 0.917(18)
C20 C21 1.349(2)
C20 H20 0.906(18)
C21 H21 0.908(17)
C22 C23 1.531(2)
C22 H22A 1.000(17)
C22 H22B 0.974(18)
C23 C24 1.522(2)
C23 H23A 0.984(18)
C23 H23B 1.022(18)
C24 C25 1.521(2)
C24 H24A 0.988(16)
C24 H24B 1.00(2)
C25 H25A 0.98(2)
C25 H25B 0.95(2)
C25 H25C 1.07(2)
C26 H26A 0.95(2)
C26 H26B 0.96(3)
C26 H26C 0.92(3)

loop_
_geom_torsion_atom_site_label_1
_geom_torsion_atom_site_label_2
_geom_torsion_atom_site_label_3
_geom_torsion_atom_site_label_4
_geom_torsion
C2 O3 B1 O6 133.67(12)
C2 O3 B1 O1 9.89(15)
C2 O3 B1 O4 -107.73(12)
C11 O6 B1 O3 134.97(11)
C11 O6 B1 O1 -105.86(13)
C11 O6 B1 O4 11.43(13)
C1 O1 B1 O3 -5.30(15)
C1 O1 B1 O6 -128.98(13)
C1 O1 B1 O4 115.81(12)
C10 O4 B1 O3 -127.36(12)
C10 O4 B1 O6 -3.97(14)
C10 O4 B1 O1 116.79(11)
B1 O1 C1 O2 179.20(14)
B1 O1 C1 C2 -1.02(15)
B1 O3 C2 C1 -10.41(15)
B1 O3 C2 C3 110.66(13)
O2 C1 C2 O3 -173.21(14)
O1 C1 C2 O3 7.01(15)
O2 C1 C2 C3 65.72(19)
O1 C1 C2 C3 -114.06(13)
O3 C2 C3 C4 60.09(17)
C1 C2 C3 C4 177.12(12)
C2 C3 C4 C9 -90.71(16)
C2 C3 C4 C5 86.92(16)
C9 C4 C5 C6 -0.1(2)
C3 C4 C5 C6 -177.73(13)
C4 C5 C6 C7 0.6(2)
C5 C6 C7 C8 -0.5(2)
C6 C7 C8 C9 0.0(2)
C5 C4 C9 C8 -0.5(2)
C3 C4 C9 C8 177.15(13)
C7 C8 C9 C4 0.6(2)
B1 O4 C10 O5 176.51(13)
B1 O4 C10 C11 -4.45(14)
B1 O6 C11 C10 -13.90(13)
B1 O6 C11 C12 106.85(12)
O5 C10 C11 O6 -169.54(13)
O4 C10 C11 O6 11.43(14)
O5 C10 C11 C12 69.40(17)
O4 C10 C11 C12 -109.63(13)
O6 C11 C12 C13 58.20(15)
C10 C11 C12 C13 175.25(11)
C11 C12 C13 C18 -82.65(16)
C11 C12 C13 C14 94.13(16)
C18 C13 C14 C15 0.2(2)
C12 C13 C14 C15 -176.65(13)
C13 C14 C15 C16 -0.4(2)
C14 C15 C16 C17 0.1(2)
C15 C16 C17 C18 0.4(2)
C16 C17 C18 C13 -0.6(2)
C14 C13 C18 C17 0.3(2)
C12 C13 C18 C17 177.20(14)
C21 N1 C19 N2 0.49(15)
C22 N1 C19 N2 176.71(11)
C20 N2 C19 N1 -0.64(15)
C26 N2 C19 N1 179.50(13)
C19 N2 C20 C21 0.54(15)
C26 N2 C20 C21 -179.60(13)
N2 C20 C21 N1 -0.24(15)
C19 N1 C21 C20 -0.14(15)
C22 N1 C21 C20 -176.30(12)
C19 N1 C22 C23 -92.28(16)
C21 N1 C22 C23 83.25(18)
N1 C22 C23 C24 -62.36(18)
C22 C23 C24 C25 -174.86(13)
